data_4507919
loop_
_publ_author_name
'Hou, Guang-Feng'
'Li, Hong-Xing'
'Li, Wei-Zuo'
'Yan, Peng-Fei'
'Su, Xiao-Hong'
'Li, Guang-Ming'

_publ_section_title
;
 Two Series of Luminescent Flexible Polycarboxylate Lanthanide
 Coordination Complexes with Double Layer and Rectangle Metallomacrocycle
 Structures
;
_journal_issue 8
_journal_name_full 'Crystal Growth &amp; Design'
_journal_page_first 3374
_journal_paper_doi 10.1021/cg400174r
_journal_volume 13
_journal_year 2013
_chemical_formula_moiety 'C24 H36 Lu2 N2 O22, 2(H2 O)'
_chemical_formula_sum 'C24 H40 Lu2 N2 O24'
_chemical_formula_weight 1090.52
_chemical_name_systematic
; 
 ? 
;
_space_group_IT_number 15
_symmetry_cell_setting monoclinic
_symmetry_space_group_name_Hall '-C 2yc'
_symmetry_space_group_name_H-M 'C 1 2/c 1'
_atom_sites_solution_hydrogens geom
_atom_sites_solution_primary direct
_atom_sites_solution_secondary difmap
_audit_creation_method SHELXL-97
_cell_angle_alpha 90.00
_cell_angle_beta 113.921(6)
_cell_angle_gamma 90.00
_cell_formula_units_Z 4
_cell_length_a 29.3730(14)
_cell_length_b 8.7102(3)
_cell_length_c 14.6315(8)
_cell_measurement_reflns_used 2589
_cell_measurement_temperature 293(2)
_cell_measurement_theta_max 29.1812
_cell_measurement_theta_min 3.0286
_cell_volume 3421.9(3)
_computing_cell_refinement 'RAPID-AUTO (Rigaku 1998 <i>RAPID-AUTO</i>)'
_computing_data_collection 'RAPID-AUTO (Rigaku 1998 <i>RAPID-AUTO</i>)'
_computing_data_reduction 'CrystalClear (Rigaku/MSC, 2002)'
_computing_molecular_graphics 'SHELXTL (Sheldrick, 2008)'
_computing_publication_material SHELXL-97
_computing_structure_refinement 'SHELXL-97 (Sheldrick, 2008)'
_computing_structure_solution 'SHELXS-97 (Sheldrick, 2008)'
_diffrn_ambient_temperature 293(2)
_diffrn_detector_area_resol_mean 16.1954
_diffrn_measured_fraction_theta_full 0.982
_diffrn_measured_fraction_theta_max 0.841
_diffrn_measurement_device_type 'Rigaku RAXIS-RAPID'
_diffrn_measurement_method '\w scan'
_diffrn_radiation_monochromator graphite
_diffrn_radiation_source 'fine-focus sealed tube'
_diffrn_radiation_type MoK\a
_diffrn_radiation_wavelength 0.71073
_diffrn_reflns_av_R_equivalents 0.0254
_diffrn_reflns_av_sigmaI/netI 0.0448
_diffrn_reflns_limit_h_max 31
_diffrn_reflns_limit_h_min -37
_diffrn_reflns_limit_k_max 11
_diffrn_reflns_limit_k_min -11
_diffrn_reflns_limit_l_max 18
_diffrn_reflns_limit_l_min -19
_diffrn_reflns_number 7370
_diffrn_reflns_theta_full 27.00
_diffrn_reflns_theta_max 29.25
_diffrn_reflns_theta_min 3.03
_exptl_absorpt_coefficient_mu 5.835
_exptl_absorpt_correction_T_max 0.5130
_exptl_absorpt_correction_T_min 0.3397
_exptl_absorpt_correction_type multi-scan
_exptl_absorpt_process_details 'ABSCOR (Higashi, 1995)'
_exptl_crystal_colour brown
_exptl_crystal_density_diffrn 2.117
_exptl_crystal_density_method 'not measured'
_exptl_crystal_description BLOCK
_exptl_crystal_F_000 2128
_exptl_crystal_size_max 0.24
_exptl_crystal_size_mid 0.14
_exptl_crystal_size_min 0.13
_refine_diff_density_max 0.804
_refine_diff_density_min -0.958
_refine_diff_density_rms 0.136
_refine_ls_extinction_coef 0.00020(3)
_refine_ls_extinction_expression Fc^*^=kFc[1+0.001xFc^2^\l^3^/sin(2\q)]^-1/4^
_refine_ls_extinction_method SHELXL
_refine_ls_goodness_of_fit_ref 1.027
_refine_ls_hydrogen_treatment mixed
_refine_ls_matrix_type full
_refine_ls_number_parameters 233
_refine_ls_number_reflns 3905
_refine_ls_number_restraints 0
_refine_ls_restrained_S_all 1.027
_refine_ls_R_factor_all 0.0360
_refine_ls_R_factor_gt 0.0286
_refine_ls_shift/su_max 0.001
_refine_ls_shift/su_mean 0.000
_refine_ls_structure_factor_coef Fsqd
_refine_ls_weighting_details 'calc w=1/[\s^2^(Fo^2^)+(0.0184P)^2^+5.8767P] where P=(Fo^2^+2Fc^2^)/3'
_refine_ls_weighting_scheme calc
_refine_ls_wR_factor_gt 0.0575
_refine_ls_wR_factor_ref 0.0613
_reflns_number_gt 3381
_reflns_number_total 3905
_reflns_threshold_expression >2sigma(I)
_cod_data_source_file cg400174r_si_002.cif
_cod_data_source_block 8
_cod_original_sg_symbol_H-M 'C 2/c'
_cod_database_code 4507919

loop_
_symmetry_equiv_pos_as_xyz
'x, y, z'
'-x, y, -z+1/2'
'x+1/2, y+1/2, z'
'-x+1/2, y+1/2, -z+1/2'
'-x, -y, -z'
'x, -y, z-1/2'
'-x+1/2, -y+1/2, -z'
'x+1/2, -y+1/2, z-1/2'

loop_
_atom_site_label
_atom_site_type_symbol
_atom_site_fract_x
_atom_site_fract_y
_atom_site_fract_z
_atom_site_U_iso_or_equiv
_atom_site_adp_type
_atom_site_occupancy
_atom_site_symmetry_multiplicity
_atom_site_calc_flag
_atom_site_refinement_flags
C1 C 0.08052(14) 0.3554(5) 0.2225(3) 0.0226(9) Uani 1 1 d .
C2 C 0.08839(15) 0.5118(6) 0.2396(4) 0.0342(12) Uani 1 1 d .
H2 H 0.1196 0.5466 0.2829 0.041 Uiso 1 1 calc R
C3 C 0.05110(15) 0.6161(5) 0.1939(3) 0.0313(11) Uani 1 1 d .
H3 H 0.0576 0.7203 0.2062 0.038 Uiso 1 1 calc R
C4 C 0.00410(14) 0.5689(6) 0.1298(3) 0.0255(10) Uani 1 1 d .
C5 C -0.00466(15) 0.4138(6) 0.1162(3) 0.0315(11) Uani 1 1 d .
H5 H -0.0365 0.3794 0.0757 0.038 Uiso 1 1 calc R
C6 C 0.03282(15) 0.3078(5) 0.1616(3) 0.0281(10) Uani 1 1 d .
H6 H 0.0259 0.2035 0.1510 0.034 Uiso 1 1 calc R
C7 C -0.02521(16) 0.8246(6) 0.0848(4) 0.0346(12) Uani 1 1 d .
H7A H 0.0040 0.8440 0.0714 0.042 Uiso 1 1 calc R
H7B H -0.0181 0.8595 0.1522 0.042 Uiso 1 1 calc R
C8 C -0.06892(16) 0.9147(6) 0.0112(3) 0.0320(11) Uani 1 1 d .
C9 C 0.11046(15) 0.0872(5) 0.2619(3) 0.0273(10) Uani 1 1 d .
H9A H 0.0831 0.0617 0.1991 0.033 Uiso 1 1 calc R
H9B H 0.1003 0.0639 0.3157 0.033 Uiso 1 1 calc R
C10 C 0.15561(14) -0.0075(5) 0.2740(3) 0.0226(9) Uani 1 1 d .
C11 C 0.15797(15) 0.2955(5) 0.3653(3) 0.0246(9) Uani 1 1 d .
H11A H 0.1723 0.2030 0.4029 0.030 Uiso 1 1 calc R
H11B H 0.1401 0.3483 0.3992 0.030 Uiso 1 1 calc R
C12 C 0.19945(14) 0.3975(5) 0.3653(3) 0.0232(9) Uani 1 1 d .
Lu1 Lu 0.177239(6) 0.26304(2) 0.145658(12) 0.01685(7) Uani 1 1 d .
N1 N 0.12212(12) 0.2518(4) 0.2636(3) 0.0232(8) Uani 1 1 d .
O1 O 0.20576(10) 0.4079(3) 0.28442(19) 0.0229(7) Uani 1 1 d .
O2 O 0.22529(11) 0.4657(5) 0.4429(2) 0.0411(9) Uani 1 1 d .
O3 O 0.18594(9) 0.0496(3) 0.2412(2) 0.0245(7) Uani 1 1 d .
O4 O 0.16092(11) -0.1361(4) 0.3137(2) 0.0303(7) Uani 1 1 d .
O5 O -0.03512(10) 0.6647(4) 0.0782(2) 0.0310(8) Uani 1 1 d .
O6 O -0.10538(10) 0.8447(4) -0.0514(2) 0.0298(7) Uani 1 1 d .
O7 O -0.06416(15) 1.0547(4) 0.0178(3) 0.0821(17) Uani 1 1 d .
O8 O 0.12515(10) 0.4526(4) 0.0606(2) 0.0368(8) Uani 1 1 d .
H81 H 0.0967 0.4213 0.0270 0.055 Uiso 1 1 d R
H82 H 0.1247 0.5476 0.0728 0.055 Uiso 1 1 d R
O9 O 0.22184(7) 0.4644(3) 0.11677(15) 0.0275(7) Uani 1 1 d .
H91 H 0.2140 0.5127 0.0623 0.041 Uiso 1 1 d R
H92 H 0.2501 0.4768 0.1601 0.041 Uiso 1 1 d R
O11 O 0.26234(7) 0.2005(3) 0.21657(15) 0.0271(7) Uani 1 1 d R
H111 H 0.2719 0.1081 0.2257 0.041 Uiso 1 1 d R
H112 H 0.2859 0.2598 0.2224 0.041 Uiso 1 1 d R
O12 O 0.19373(11) 0.1495(5) 0.0215(2) 0.0449(10) Uani 1 1 d .
H121 H 0.1778 0.1390 -0.0415 0.067 Uiso 1 1 d R
H122 H 0.2201 0.0948 0.0407 0.067 Uiso 1 1 d R
O13 O 0.14035(16) 0.7532(4) 0.0775(3) 0.0572(12) Uani 1 1 d .
H131 H 0.1673 0.8012 0.1094 0.086 Uiso 1 1 d R
H132 H 0.1160 0.8157 0.0608 0.086 Uiso 1 1 d R

loop_
_atom_site_aniso_label
_atom_site_aniso_U_11
_atom_site_aniso_U_22
_atom_site_aniso_U_33
_atom_site_aniso_U_23
_atom_site_aniso_U_13
_atom_site_aniso_U_12
C1 0.0191(19) 0.023(2) 0.024(2) 0.0018(19) 0.0073(16) 0.0041(19)
C2 0.019(2) 0.027(3) 0.046(3) -0.011(2) 0.0026(19) 0.002(2)
C3 0.026(2) 0.019(2) 0.041(3) -0.004(2) 0.007(2) 0.002(2)
C4 0.022(2) 0.029(3) 0.022(2) 0.002(2) 0.0058(17) 0.004(2)
C5 0.016(2) 0.028(3) 0.041(3) 0.001(2) 0.0013(18) -0.002(2)
C6 0.022(2) 0.020(2) 0.038(3) 0.000(2) 0.0084(18) -0.001(2)
C7 0.029(2) 0.024(3) 0.038(3) -0.004(2) -0.001(2) 0.000(2)
C8 0.030(2) 0.023(3) 0.033(3) 0.001(2) 0.002(2) 0.000(2)
C9 0.025(2) 0.020(2) 0.033(3) 0.004(2) 0.0089(18) 0.002(2)
C10 0.022(2) 0.024(2) 0.017(2) -0.0012(19) 0.0044(16) -0.0016(19)
C11 0.027(2) 0.027(2) 0.021(2) 0.0011(19) 0.0107(17) -0.001(2)
C12 0.023(2) 0.026(2) 0.020(2) -0.0028(19) 0.0074(17) 0.0013(19)
Lu1 0.01872(10) 0.01576(11) 0.01455(10) 0.00046(7) 0.00517(7) 0.00065(7)
N1 0.0194(17) 0.019(2) 0.028(2) -0.0014(15) 0.0057(14) 0.0011(15)
O1 0.0312(15) 0.0240(16) 0.0166(14) -0.0024(13) 0.0127(12) -0.0089(14)
O2 0.0425(18) 0.060(3) 0.0239(16) -0.0157(17) 0.0169(14) -0.0247(18)
O3 0.0205(14) 0.0243(17) 0.0280(16) 0.0086(14) 0.0088(12) 0.0015(13)
O4 0.0389(17) 0.0196(17) 0.0344(18) 0.0094(15) 0.0167(14) 0.0057(15)
O5 0.0220(14) 0.0208(17) 0.0385(19) 0.0031(15) 0.0003(13) 0.0008(14)
O6 0.0257(15) 0.0268(18) 0.0284(17) -0.0020(15) 0.0024(13) -0.0018(15)
O7 0.059(3) 0.019(2) 0.104(4) -0.006(2) -0.033(2) 0.000(2)
O8 0.0268(16) 0.0196(17) 0.050(2) 0.0039(16) 0.0012(14) 0.0027(14)
O9 0.0275(14) 0.0356(19) 0.0156(14) 0.0064(14) 0.0048(11) -0.0061(14)
O11 0.0250(15) 0.0204(16) 0.0332(17) 0.0053(14) 0.0089(12) 0.0019(14)
O12 0.0348(17) 0.068(3) 0.0259(17) -0.0170(18) 0.0058(14) 0.0133(19)
O13 0.066(3) 0.025(2) 0.056(3) -0.0028(18) 0.000(2) 0.0047(19)

loop_
_atom_type_symbol
_atom_type_description
_atom_type_scat_dispersion_real
_atom_type_scat_dispersion_imag
_atom_type_scat_source
C C 0.0033 0.0016 'International Tables Vol C Tables 4.2.6.8 and 6.1.1.4'
H H 0.0000 0.0000 'International Tables Vol C Tables 4.2.6.8 and 6.1.1.4'
N N 0.0061 0.0033 'International Tables Vol C Tables 4.2.6.8 and 6.1.1.4'
O O 0.0106 0.0060 'International Tables Vol C Tables 4.2.6.8 and 6.1.1.4'
Lu Lu -0.4720 5.8584 'International Tables Vol C Tables 4.2.6.8 and 6.1.1.4'

loop_
_geom_angle_atom_site_label_1
_geom_angle_atom_site_label_2
_geom_angle_atom_site_label_3
_geom_angle
_geom_angle_site_symmetry_1
_geom_angle_site_symmetry_3
C6 C1 C2 117.5(4) . .
C6 C1 N1 123.2(4) . .
C2 C1 N1 119.3(4) . .
C3 C2 C1 121.4(4) . .
C3 C2 H2 119.3 . .
C1 C2 H2 119.3 . .
C2 C3 C4 121.0(4) . .
C2 C3 H3 119.5 . .
C4 C3 H3 119.5 . .
O5 C4 C5 116.8(4) . .
O5 C4 C3 125.3(4) . .
C5 C4 C3 117.9(4) . .
C4 C5 C6 121.4(4) . .
C4 C5 H5 119.3 . .
C6 C5 H5 119.3 . .
C5 C6 C1 120.7(4) . .
C5 C6 H6 119.7 . .
C1 C6 H6 119.7 . .
O5 C7 C8 111.6(3) . .
O5 C7 H7A 109.3 . .
C8 C7 H7A 109.3 . .
O5 C7 H7B 109.3 . .
C8 C7 H7B 109.3 . .
H7A C7 H7B 108.0 . .
O7 C8 O6 125.4(4) . .
O7 C8 C7 114.9(4) . .
O6 C8 C7 119.7(4) . .
N1 C9 C10 110.0(3) . .
N1 C9 H9A 109.7 . .
C10 C9 H9A 109.7 . .
N1 C9 H9B 109.7 . .
C10 C9 H9B 109.7 . .
H9A C9 H9B 108.2 . .
O4 C10 O3 123.7(4) . .
O4 C10 C9 119.0(4) . .
O3 C10 C9 117.3(4) . .
N1 C11 C12 113.3(3) . .
N1 C11 H11A 108.9 . .
C12 C11 H11A 108.9 . .
N1 C11 H11B 108.9 . .
C12 C11 H11B 108.9 . .
H11A C11 H11B 107.7 . .
O2 C12 O1 123.7(4) . .
O2 C12 C11 118.7(4) . .
O1 C12 C11 117.6(3) . .
O6 Lu1 O1 135.70(11) 5_565 .
O6 Lu1 O8 72.74(11) 5_565 .
O1 Lu1 O8 90.48(11) . .
O6 Lu1 O3 82.97(11) 5_565 .
O1 Lu1 O3 89.75(10) . .
O8 Lu1 O3 145.05(11) . .
O6 Lu1 O12 77.09(11) 5_565 .
O1 Lu1 O12 147.18(11) . .
O8 Lu1 O12 101.17(12) . .
O3 Lu1 O12 97.32(13) . .
O6 Lu1 O9 132.25(9) 5_565 .
O1 Lu1 O9 73.13(9) . .
O8 Lu1 O9 69.74(9) . .
O3 Lu1 O9 142.66(8) . .
O12 Lu1 O9 82.26(11) . .
O6 Lu1 O11 138.91(10) 5_565 .
O1 Lu1 O11 77.92(9) . .
O8 Lu1 O11 140.98(9) . .
O3 Lu1 O11 72.85(8) . .
O12 Lu1 O11 73.75(9) . .
O9 Lu1 O11 71.24(6) . .
O6 Lu1 N1 74.07(11) 5_565 .
O1 Lu1 N1 63.91(10) . .
O8 Lu1 N1 86.16(11) . .
O3 Lu1 N1 62.82(10) . .
O12 Lu1 N1 146.56(12) . .
O9 Lu1 N1 130.21(9) . .
O11 Lu1 N1 119.76(8) . .
C1 N1 C9 116.8(3) . .
C1 N1 C11 113.3(3) . .
C9 N1 C11 109.4(3) . .
C1 N1 Lu1 109.0(3) . .
C9 N1 Lu1 102.3(3) . .
C11 N1 Lu1 104.9(2) . .
C12 O1 Lu1 131.3(3) . .
C10 O3 Lu1 129.0(3) . .
C4 O5 C7 117.1(3) . .
C8 O6 Lu1 169.4(3) . 5_565
Lu1 O8 H81 112.6 . .
Lu1 O8 H82 131.7 . .
H81 O8 H82 110.5 . .
Lu1 O9 H91 126.0 . .
Lu1 O9 H92 115.2 . .
H91 O9 H92 117.6 . .
Lu1 O11 H111 121.0 . .
Lu1 O11 H112 126.0 . .
H111 O11 H112 111.3 . .
Lu1 O12 H121 134.8 . .
Lu1 O12 H122 115.9 . .
H121 O12 H122 108.8 . .
H131 O13 H132 109.3 . .

loop_
_geom_bond_atom_site_label_1
_geom_bond_atom_site_label_2
_geom_bond_distance
_geom_bond_site_symmetry_2
C1 C6 1.384(5) .
C1 C2 1.387(6) .
C1 N1 1.440(5) .
C2 C3 1.371(6) .
C2 H2 0.9300 .
C3 C4 1.380(5) .
C3 H3 0.9300 .
C4 O5 1.374(5) .
C4 C5 1.375(6) .
C5 C6 1.382(6) .
C5 H5 0.9300 .
C6 H6 0.9300 .
C7 O5 1.419(6) .
C7 C8 1.517(6) .
C7 H7A 0.9700 .
C7 H7B 0.9700 .
C8 O7 1.227(6) .
C8 O6 1.249(5) .
C9 N1 1.472(5) .
C9 C10 1.510(6) .
C9 H9A 0.9700 .
C9 H9B 0.9700 .
C10 O4 1.242(5) .
C10 O3 1.272(5) .
C11 N1 1.483(5) .
C11 C12 1.508(6) .
C11 H11A 0.9700 .
C11 H11B 0.9700 .
C12 O2 1.232(5) .
C12 O1 1.274(5) .
Lu1 O6 2.209(3) 5_565
Lu1 O1 2.244(3) .
Lu1 O8 2.252(3) .
Lu1 O3 2.277(3) .
Lu1 O12 2.286(3) .
Lu1 O9 2.328(2) .
Lu1 O11 2.3492(19) .
Lu1 N1 2.806(4) .
O6 Lu1 2.209(3) 5_565
O8 H81 0.8253 .
O8 H82 0.8477 .
O9 H91 0.8466 .
O9 H92 0.8223 .
O11 H111 0.8450 .
O11 H112 0.8402 .
O12 H121 0.8527 .
O12 H122 0.8546 .
O13 H131 0.8482 .
O13 H132 0.8528 .

loop_
_geom_hbond_atom_site_label_D
_geom_hbond_atom_site_label_H
_geom_hbond_atom_site_label_A
_geom_hbond_distance_DH
_geom_hbond_distance_HA
_geom_hbond_distance_DA
_geom_hbond_angle_DHA
_geom_hbond_site_symmetry_A
O13 H132 O7 0.85 1.87 2.687(5) 160.3 5_575
O12 H122 O2 0.85 1.89 2.736(5) 169.1 4_545
O12 H121 O4 0.85 1.97 2.796(4) 162.1 6
O11 H112 O4 0.84 2.05 2.848(4) 158.1 4
O11 H111 O9 0.85 2.56 3.078(3) 120.4 4_545
O11 H111 O1 0.85 1.89 2.718(4) 165.9 4_545
O9 H92 O3 0.82 1.95 2.764(3) 168.6 4
O9 H91 O2 0.85 1.91 2.658(4) 145.8 6_565
O8 H82 O13 0.85 1.84 2.651(5) 158.8 .
O8 H81 O5 0.83 1.99 2.794(4) 166.0 5_565
